data_2018087
loop_
_publ_author_name
'Perec, Mireille'
'Baggio, Ricardo'

_publ_section_title
;
 Bis[(dihydrogen
 pyrophosphato-\k^2^<i>O</i>,<i>O</i>')(2,2':6',2''-terpyridine-\k^3^<i>N</i>,<i>N</i>',<i>N</i>'')copper(II)]
 4.5-hydrate
;
_journal_coeditor_code SQ3286
_journal_issue 5
_journal_name_full 'Acta Crystallographica Section C'
_journal_page_first m140
_journal_page_last m144
_journal_paper_doi 10.1107/S0108270111012121
_journal_volume 67
_journal_year 2011
_chemical_formula_iupac '[Cu (H2 P2 O7) (C15 H11 N3)]2, 4.5H2 O'
_chemical_formula_moiety 'C30 H26 Cu2 N6 O14 P4, 4.5(H2 O)'
_chemical_formula_sum 'C30 H35 Cu2 N6 O18.5 P4'
_chemical_formula_weight 1026.60
_chemical_name_systematic
;
Bis[(dihydrogen pyrophosphato-\k^2^<i>O</i>,<i>O</i>')(2,2':6',2''-
terpyridine-\k^2^<i>N</i>,<i>N</i>')copper(II)] 4.5-hydrate
;
_space_group_IT_number 2
_symmetry_cell_setting triclinic
_symmetry_space_group_name_Hall '-P 1'
_symmetry_space_group_name_H-M 'P -1'
_atom_sites_solution_hydrogens geom
_atom_sites_solution_primary direct
_atom_sites_solution_secondary difmap
_audit_creation_method SHELXL-97
_cell_angle_alpha 73.915(13)
_cell_angle_beta 78.438(14)
_cell_angle_gamma 74.410(12)
_cell_formula_units_Z 2
_cell_length_a 11.2894(17)
_cell_length_b 13.539(2)
_cell_length_c 13.606(2)
_cell_measurement_reflns_used 25
_cell_measurement_temperature 295(2)
_cell_measurement_theta_max 12.5
_cell_measurement_theta_min 7.5
_cell_volume 1906.8(5)
_computing_cell_refinement
;
MSC/AFC Diffractometer Control Software  (Molecular Structure Corporation,
1988)
;
_computing_data_collection
;
MSC/AFC Diffractometer Control Software (Molecular Structure Corporation,
1988)
;
_computing_data_reduction
;
MSC/AFC Diffractometer Control Software (Molecular Structure Corporation,
1988)
;
_computing_molecular_graphics 'SHELXTL (Sheldrick, 2008)'
_computing_publication_material 'SHELXTL and PLATON (Spek, 2009)'
_computing_structure_refinement 'SHELXL97 (Sheldrick, 2008)'
_computing_structure_solution 'SHELXS97 (Sheldrick, 2008)'
_diffrn_ambient_temperature 295(2)
_diffrn_measured_fraction_theta_full 1.000
_diffrn_measured_fraction_theta_max 1.000
_diffrn_measurement_device 'Rigaku AFC6'
_diffrn_measurement_method \w/2\q
_diffrn_radiation_monochromator graphite
_diffrn_radiation_source 'fine-focus sealed tube'
_diffrn_radiation_type MoK\a
_diffrn_radiation_wavelength 0.71073
_diffrn_reflns_av_R_equivalents 0.0240
_diffrn_reflns_av_sigmaI/netI 0.0547
_diffrn_reflns_limit_h_max 13
_diffrn_reflns_limit_h_min -13
_diffrn_reflns_limit_k_max 1
_diffrn_reflns_limit_k_min -16
_diffrn_reflns_limit_l_max 16
_diffrn_reflns_limit_l_min -16
_diffrn_reflns_number 8505
_diffrn_reflns_theta_full 25.99
_diffrn_reflns_theta_max 25.99
_diffrn_reflns_theta_min 1.57
_diffrn_standards_decay_% 1
_diffrn_standards_interval_count 150
_diffrn_standards_number 3
_exptl_absorpt_coefficient_mu 1.373
_exptl_absorpt_correction_T_max 0.70
_exptl_absorpt_correction_T_min 0.61
_exptl_absorpt_correction_type psi-scan
_exptl_absorpt_process_details 'North <i>et al.</i>, 1968.'
_exptl_crystal_colour blue
_exptl_crystal_density_diffrn 1.788
_exptl_crystal_density_method 'not measured'
_exptl_crystal_description block
_exptl_crystal_F_000 1046
_exptl_crystal_size_max 0.32
_exptl_crystal_size_mid 0.30
_exptl_crystal_size_min 0.26
_refine_diff_density_max 0.521
_refine_diff_density_min -0.580
_refine_ls_extinction_method none
_refine_ls_goodness_of_fit_ref 1.025
_refine_ls_hydrogen_treatment mixed
_refine_ls_matrix_type full
_refine_ls_number_parameters 581
_refine_ls_number_reflns 7493
_refine_ls_number_restraints 18
_refine_ls_restrained_S_all 1.024
_refine_ls_R_factor_all 0.0731
_refine_ls_R_factor_gt 0.0354
_refine_ls_shift/su_max 0.001
_refine_ls_shift/su_mean 0.000
_refine_ls_structure_factor_coef Fsqd
_refine_ls_weighting_details 'calc w=1/[\s^2^(Fo^2^)+(0.0533P)^2^+0.7109P] where P=(Fo^2^+2Fc^2^)/3'
_refine_ls_weighting_scheme calc
_refine_ls_wR_factor_gt 0.0904
_refine_ls_wR_factor_ref 0.1011
_reflns_number_gt 5449
_reflns_number_total 7493
_reflns_threshold_expression I>2\s(I)
_cod_data_source_file sq3286.cif
_cod_data_source_block I
_cod_depositor_comments
;
 Marking attached hydrogen atoms.

 Antanas Vaitkus,
 2017-08-07

The following automatic conversions were performed:

data name '_iucr_refine_instruction_details' was replaced with
'_iucr_refine_instructions_details' as specified in the replacement
file 'data/replacement-values/replacement_tags.lst'.

Automatic conversion script
Id: cif_correct_tags 9268 2022-04-12 08:56:07Z antanas 
;
_cod_original_formula_sum 'C30 H35 Cu2 N6 O18.50 P4'
_cod_database_code 2018087
_cod_database_fobs_code 2018087

loop_
_symmetry_equiv_pos_as_xyz
'x, y, z'
'-x, -y, -z'

loop_
_atom_site_type_symbol
_atom_site_label
_atom_site_fract_x
_atom_site_fract_y
_atom_site_fract_z
_atom_site_U_iso_or_equiv
_atom_site_adp_type
_atom_site_calc_flag
_atom_site_refinement_flags
_atom_site_occupancy
_atom_site_disorder_assembly
_atom_site_disorder_group
_atom_site_attached_hydrogens
Cu Cu1 0.91119(4) 0.48453(3) 0.90371(3) 0.02615(11) Uani d . 1 . . 0
Cu Cu2 0.64597(3) -0.03332(3) 0.55620(3) 0.02569(10) Uani d . 1 . . 0
P P1A 0.97504(7) 0.24110(6) 0.92865(6) 0.02497(18) Uani d D 1 . . 0
P P2A 0.78864(8) 0.35606(6) 0.79143(6) 0.02576(18) Uani d D 1 . . 0
O O1A 0.9914(2) 0.33932(17) 0.95128(18) 0.0321(5) Uani d . 1 . . 0
O O2A 0.8714(2) 0.20098(19) 1.01331(17) 0.0349(5) Uani d D 1 . . 0
H H2A 0.856(3) 0.1455(18) 1.008(2) 0.042 Uiso d D 1 . . 0
O O3A 1.0885(2) 0.15682(19) 0.91752(19) 0.0383(6) Uani d . 1 . . 0
O O4A 0.9188(2) 0.27478(17) 0.82086(16) 0.0275(5) Uani d . 1 . . 0
O O5A 0.6869(2) 0.29362(19) 0.85088(19) 0.0346(5) Uani d D 1 . . 0
H H5A 0.693(3) 0.2394(18) 0.829(2) 0.042 Uiso d D 1 . . 0
O O6A 0.7964(2) 0.37223(18) 0.67704(18) 0.0363(6) Uani d . 1 . . 0
O O7A 0.7716(2) 0.45047(17) 0.83289(18) 0.0329(5) Uani d . 1 . . 0
P P1B 0.50394(8) 0.20339(7) 0.55952(7) 0.02971(19) Uani d D 1 . . 0
P P2B 0.72701(7) 0.13331(6) 0.66680(6) 0.02347(17) Uani d D 1 . . 0
O O1B 0.5178(2) 0.09465(17) 0.54477(18) 0.0319(5) Uani d . 1 . . 0
O O2B 0.5474(3) 0.2762(2) 0.4602(2) 0.0452(6) Uani d D 1 . . 0
H H2B 0.510(3) 0.3412(9) 0.4501(19) 0.054 Uiso d D 1 . . 0
O O3B 0.3737(2) 0.25169(19) 0.60538(19) 0.0378(6) Uani d . 1 . . 0
O O4B 0.5877(2) 0.19400(19) 0.64573(19) 0.0378(6) Uani d . 1 . . 0
O O5B 0.8100(2) 0.21130(19) 0.60294(18) 0.0363(6) Uani d D 1 . . 0
H H5B 0.803(3) 0.2625(17) 0.630(2) 0.044 Uiso d D 1 . . 0
O O6B 0.7233(2) 0.12023(17) 0.78110(17) 0.0303(5) Uani d . 1 . . 0
O O7B 0.7645(2) 0.03633(17) 0.62635(18) 0.0308(5) Uani d . 1 . . 0
N N1A 0.7869(3) 0.5036(2) 1.0320(2) 0.0304(6) Uani d . 1 . . 0
N N2A 0.8690(2) 0.6367(2) 0.8781(2) 0.0259(6) Uani d . 1 . . 0
N N3A 1.0366(2) 0.5209(2) 0.7759(2) 0.0289(6) Uani d . 1 . . 0
C C1A 0.7477(3) 0.4275(3) 1.1067(3) 0.0381(8) Uani d . 1 . . 0
H H1A 0.7856 0.3575 1.1061 0.046 Uiso calc R 1 . . 0
C C2A 0.6531(4) 0.4484(3) 1.1849(3) 0.0438(9) Uani d . 1 . . 0
H H2C 0.6290 0.3936 1.2369 0.053 Uiso calc R 1 . . 0
C C3A 0.5944(4) 0.5525(3) 1.1846(3) 0.0478(10) Uani d . 1 . . 0
H H3C 0.5304 0.5688 1.2364 0.057 Uiso calc R 1 . . 0
C C4A 0.6329(3) 0.6319(3) 1.1058(3) 0.0423(9) Uani d . 1 . . 0
H H4A 0.5936 0.7022 1.1030 0.051 Uiso calc R 1 . . 0
C C5A 0.7304(3) 0.6053(3) 1.0314(3) 0.0297(7) Uani d . 1 . . 0
C C6A 0.7802(3) 0.6825(3) 0.9438(3) 0.0279(7) Uani d . 1 . . 0
C C7A 0.7441(3) 0.7921(3) 0.9257(3) 0.0337(8) Uani d . 1 . . 0
H H7A 0.6840 0.8244 0.9716 0.040 Uiso calc R 1 . . 0
C C8A 0.7997(3) 0.8514(3) 0.8381(3) 0.0369(8) Uani d . 1 . . 0
H H8A 0.7753 0.9247 0.8237 0.044 Uiso calc R 1 . . 0
C C9A 0.8927(3) 0.8025(3) 0.7704(3) 0.0342(8) Uani d . 1 . . 0
H H9A 0.9304 0.8423 0.7113 0.041 Uiso calc R 1 . . 0
C C10A 0.9269(3) 0.6930(2) 0.7941(2) 0.0273(7) Uani d . 1 . . 0
C C11A 1.0257(3) 0.6265(2) 0.7354(2) 0.0272(7) Uani d . 1 . . 0
C C12A 1.1024(3) 0.6649(3) 0.6477(3) 0.0351(8) Uani d . 1 . . 0
H H12A 1.0926 0.7373 0.6205 0.042 Uiso calc R 1 . . 0
C C13A 1.1933(4) 0.5947(3) 0.6011(3) 0.0406(8) Uani d . 1 . . 0
H H13A 1.2468 0.6192 0.5434 0.049 Uiso calc R 1 . . 0
C C14A 1.2039(3) 0.4867(3) 0.6418(3) 0.0392(8) Uani d . 1 . . 0
H H14A 1.2632 0.4380 0.6108 0.047 Uiso calc R 1 . . 0
C C15A 1.1246(3) 0.4535(3) 0.7288(3) 0.0354(8) Uani d . 1 . . 0
H H15A 1.1322 0.3814 0.7561 0.042 Uiso calc R 1 . . 0
N N1B 0.7522(2) -0.0023(2) 0.4168(2) 0.0278(6) Uani d . 1 . . 0
N N2B 0.7415(2) -0.1747(2) 0.5514(2) 0.0259(6) Uani d . 1 . . 0
N N3B 0.5681(2) -0.1181(2) 0.6908(2) 0.0276(6) Uani d . 1 . . 0
C C1B 0.7506(3) 0.0917(3) 0.3517(3) 0.0357(8) Uani d . 1 . . 0
H H1B 0.6945 0.1508 0.3686 0.043 Uiso calc R 1 . . 0
C C2B 0.8303(4) 0.1040(3) 0.2594(3) 0.0414(9) Uani d . 1 . . 0
H H2D 0.8283 0.1707 0.2157 0.050 Uiso calc R 1 . . 0
C C3B 0.9114(4) 0.0179(3) 0.2335(3) 0.0446(9) Uani d . 1 . . 0
H H3B 0.9640 0.0251 0.1712 0.053 Uiso calc R 1 . . 0
C C4B 0.9154(3) -0.0811(3) 0.3004(3) 0.0369(8) Uani d . 1 . . 0
H H4B 0.9711 -0.1408 0.2844 0.044 Uiso calc R 1 . . 0
C C5B 0.8342(3) -0.0880(3) 0.3914(2) 0.0266(7) Uani d . 1 . . 0
C C6B 0.8266(3) -0.1879(3) 0.4692(2) 0.0267(7) Uani d . 1 . . 0
C C7B 0.8941(3) -0.2893(3) 0.4624(3) 0.0368(8) Uani d . 1 . . 0
H H7B 0.9554 -0.2995 0.4069 0.044 Uiso calc R 1 . . 0
C C8B 0.8676(3) -0.3739(3) 0.5397(3) 0.0394(8) Uani d . 1 . . 0
H H8B 0.9116 -0.4418 0.5363 0.047 Uiso calc R 1 . . 0
C C9B 0.7762(3) -0.3592(3) 0.6226(3) 0.0354(8) Uani d . 1 . . 0
H H9B 0.7571 -0.4164 0.6741 0.042 Uiso calc R 1 . . 0
C C10B 0.7145(3) -0.2572(3) 0.6263(3) 0.0279(7) Uani d . 1 . . 0
C C11B 0.6142(3) -0.2237(3) 0.7081(3) 0.0290(7) Uani d . 1 . . 0
C C12B 0.5713(3) -0.2934(3) 0.7953(3) 0.0364(8) Uani d . 1 . . 0
H H12B 0.6027 -0.3658 0.8050 0.044 Uiso calc R 1 . . 0
C C13B 0.4800(3) -0.2521(3) 0.8679(3) 0.0422(9) Uani d . 1 . . 0
H H13B 0.4495 -0.2966 0.9272 0.051 Uiso calc R 1 . . 0
C C14B 0.4357(3) -0.1447(3) 0.8510(3) 0.0429(9) Uani d . 1 . . 0
H H14B 0.3760 -0.1157 0.8993 0.051 Uiso calc R 1 . . 0
C C15B 0.4807(3) -0.0804(3) 0.7615(3) 0.0368(8) Uani d . 1 . . 0
H H15B 0.4489 -0.0079 0.7500 0.044 Uiso calc R 1 . . 0
O O1W 0.3134(3) 0.1603(4) 0.8022(3) 0.0823(12) Uani d D 1 . . 0
H H1WA 0.2394(19) 0.160(4) 0.829(3) 0.099 Uiso d D 1 . . 0
H H1WB 0.313(4) 0.202(4) 0.744(2) 0.099 Uiso d D 1 . . 0
O O2W 0.8150(3) 0.0419(2) 0.9779(2) 0.0463(7) Uani d D 1 . . 0
H H2WA 0.840(4) -0.0221(12) 1.008(3) 0.056 Uiso d D 1 . . 0
H H2WB 0.796(4) 0.043(3) 0.9202(17) 0.056 Uiso d D 1 . . 0
O O3W 0.4998(3) 0.0852(3) 0.9177(2) 0.0630(9) Uani d D 1 . . 0
H H3WB 0.566(2) 0.093(4) 0.877(3) 0.076 Uiso d D 1 . . 0
H H3WA 0.453(3) 0.073(2) 0.883(3) 0.076 Uiso d D 1 . . 0
O O4W 0.4414(3) 0.4860(2) 0.4234(3) 0.0647(9) Uani d . 1 . . 2
O O5W 1.0048(5) 0.9335(5) 0.5415(4) 0.0515(14) Uani d P 0.50 . . 2

loop_
_atom_site_aniso_label
_atom_site_aniso_U_11
_atom_site_aniso_U_22
_atom_site_aniso_U_33
_atom_site_aniso_U_12
_atom_site_aniso_U_13
_atom_site_aniso_U_23
Cu1 0.0312(2) 0.01854(19) 0.0286(2) -0.00577(15) -0.00429(16) -0.00523(15)
Cu2 0.0273(2) 0.02001(19) 0.0263(2) -0.00198(15) -0.00021(15) -0.00557(15)
P1A 0.0272(4) 0.0178(4) 0.0271(4) -0.0026(3) -0.0046(3) -0.0026(3)
P2A 0.0308(4) 0.0183(4) 0.0290(4) -0.0047(3) -0.0082(3) -0.0048(3)
O1A 0.0385(13) 0.0209(11) 0.0390(13) -0.0061(10) -0.0157(11) -0.0036(10)
O2A 0.0442(14) 0.0324(13) 0.0283(12) -0.0157(11) 0.0019(10) -0.0055(10)
O3A 0.0347(13) 0.0263(12) 0.0462(15) 0.0040(10) -0.0073(11) -0.0056(11)
O4A 0.0287(11) 0.0240(11) 0.0271(11) -0.0014(9) -0.0018(9) -0.0074(9)
O5A 0.0317(12) 0.0281(13) 0.0456(14) -0.0076(10) -0.0031(11) -0.0118(11)
O6A 0.0547(15) 0.0266(12) 0.0320(13) -0.0133(11) -0.0147(11) -0.0038(10)
O7A 0.0394(13) 0.0197(11) 0.0431(14) -0.0015(10) -0.0157(11) -0.0109(10)
P1B 0.0305(4) 0.0224(4) 0.0359(5) 0.0019(3) -0.0128(4) -0.0082(4)
P2B 0.0247(4) 0.0201(4) 0.0261(4) -0.0040(3) -0.0054(3) -0.0057(3)
O1B 0.0274(12) 0.0254(12) 0.0428(13) -0.0002(9) -0.0090(10) -0.0104(10)
O2B 0.0522(16) 0.0300(13) 0.0427(15) -0.0032(12) 0.0011(12) -0.0026(12)
O3B 0.0266(12) 0.0351(13) 0.0475(15) 0.0085(10) -0.0095(11) -0.0147(12)
O4B 0.0310(12) 0.0379(14) 0.0483(15) 0.0069(11) -0.0179(11) -0.0218(12)
O5B 0.0466(14) 0.0309(13) 0.0343(13) -0.0180(11) 0.0012(11) -0.0081(10)
O6B 0.0395(13) 0.0265(12) 0.0267(11) -0.0097(10) -0.0073(10) -0.0053(9)
O7B 0.0318(12) 0.0234(11) 0.0386(13) -0.0001(9) -0.0110(10) -0.0111(10)
N1A 0.0339(15) 0.0259(14) 0.0314(15) -0.0073(12) -0.0039(12) -0.0066(12)
N2A 0.0295(14) 0.0215(13) 0.0291(14) -0.0064(11) -0.0066(11) -0.0073(11)
N3A 0.0293(14) 0.0248(14) 0.0316(14) -0.0067(11) -0.0034(11) -0.0051(12)
C1A 0.044(2) 0.0315(19) 0.039(2) -0.0129(16) -0.0048(16) -0.0057(16)
C2A 0.045(2) 0.047(2) 0.040(2) -0.0203(19) -0.0038(17) -0.0033(18)
C3A 0.040(2) 0.058(3) 0.040(2) -0.0104(19) 0.0047(17) -0.0102(19)
C4A 0.040(2) 0.041(2) 0.041(2) -0.0039(17) -0.0026(16) -0.0097(17)
C5A 0.0299(17) 0.0311(17) 0.0298(17) -0.0070(14) -0.0046(13) -0.0094(14)
C6A 0.0296(16) 0.0258(16) 0.0310(17) -0.0048(13) -0.0095(13) -0.0089(14)
C7A 0.0378(18) 0.0262(17) 0.0370(19) 0.0013(14) -0.0089(15) -0.0126(15)
C8A 0.047(2) 0.0205(16) 0.043(2) -0.0049(15) -0.0135(17) -0.0058(15)
C9A 0.0424(19) 0.0246(17) 0.0362(18) -0.0097(15) -0.0106(15) -0.0026(14)
C10A 0.0292(16) 0.0238(16) 0.0305(17) -0.0096(13) -0.0081(13) -0.0023(13)
C11A 0.0294(16) 0.0238(16) 0.0274(16) -0.0065(13) -0.0074(13) -0.0015(13)
C12A 0.0368(19) 0.0296(18) 0.0342(18) -0.0086(15) -0.0062(15) 0.0018(15)
C13A 0.041(2) 0.040(2) 0.0346(19) -0.0084(17) -0.0011(16) -0.0013(16)
C14A 0.041(2) 0.036(2) 0.037(2) -0.0030(16) -0.0009(16) -0.0116(16)
C15A 0.0360(18) 0.0283(18) 0.0393(19) -0.0058(15) -0.0025(15) -0.0074(15)
N1B 0.0274(14) 0.0281(14) 0.0274(14) -0.0053(11) -0.0019(11) -0.0083(11)
N2B 0.0260(13) 0.0256(14) 0.0284(14) -0.0051(11) -0.0065(11) -0.0089(11)
N3B 0.0269(14) 0.0257(14) 0.0296(14) -0.0054(11) -0.0036(11) -0.0065(11)
C1B 0.0383(19) 0.0315(19) 0.0344(19) -0.0056(15) -0.0035(15) -0.0062(15)
C2B 0.046(2) 0.043(2) 0.0319(19) -0.0178(18) -0.0004(16) 0.0008(16)
C3B 0.039(2) 0.060(3) 0.0320(19) -0.0133(19) 0.0041(16) -0.0109(18)
C4B 0.0336(18) 0.043(2) 0.0334(18) -0.0035(16) -0.0007(15) -0.0152(16)
C5B 0.0240(15) 0.0303(17) 0.0279(16) -0.0068(13) -0.0031(12) -0.0105(14)
C6B 0.0223(15) 0.0296(17) 0.0304(16) -0.0024(13) -0.0061(13) -0.0126(14)
C7B 0.0308(18) 0.0354(19) 0.044(2) 0.0007(15) -0.0046(15) -0.0171(17)
C8B 0.0376(19) 0.0256(18) 0.055(2) 0.0058(15) -0.0146(17) -0.0164(17)
C9B 0.044(2) 0.0202(16) 0.043(2) -0.0037(14) -0.0164(16) -0.0053(15)
C10B 0.0283(16) 0.0241(16) 0.0326(17) -0.0065(13) -0.0082(13) -0.0055(13)
C11B 0.0315(17) 0.0286(17) 0.0286(16) -0.0089(14) -0.0075(13) -0.0052(14)
C12B 0.041(2) 0.0339(19) 0.0351(19) -0.0165(16) -0.0093(15) 0.0005(15)
C13B 0.041(2) 0.053(2) 0.0320(19) -0.0230(19) 0.0001(16) -0.0013(17)
C14B 0.0338(19) 0.062(3) 0.0339(19) -0.0161(18) 0.0051(15) -0.0141(18)
C15B 0.0340(19) 0.039(2) 0.0371(19) -0.0066(16) -0.0007(15) -0.0130(16)
O1W 0.0416(18) 0.110(3) 0.072(2) -0.011(2) 0.0136(16) -0.005(2)
O2W 0.0667(19) 0.0253(13) 0.0474(16) -0.0100(13) -0.0191(14) -0.0020(12)
O3W 0.0450(17) 0.087(2) 0.0565(19) -0.0233(17) 0.0070(14) -0.0188(18)
O4W 0.083(2) 0.0391(17) 0.064(2) -0.0132(16) 0.0002(17) -0.0066(14)
O5W 0.043(3) 0.060(4) 0.045(3) -0.006(3) -0.005(2) -0.009(3)

loop_
_atom_type_symbol
_atom_type_description
_atom_type_scat_dispersion_real
_atom_type_scat_dispersion_imag
_atom_type_scat_source
C C 0.0033 0.0016 'International Tables Vol C Tables 4.2.6.8 and 6.1.1.4'
H H 0.0000 0.0000 'International Tables Vol C Tables 4.2.6.8 and 6.1.1.4'
N N 0.0061 0.0033 'International Tables Vol C Tables 4.2.6.8 and 6.1.1.4'
O O 0.0106 0.0060 'International Tables Vol C Tables 4.2.6.8 and 6.1.1.4'
P P 0.1023 0.0942 'International Tables Vol C Tables 4.2.6.8 and 6.1.1.4'
Cu Cu 0.3201 1.2651 'International Tables Vol C Tables 4.2.6.8 and 6.1.1.4'

loop_
_geom_angle_atom_site_label_1
_geom_angle_atom_site_label_2
_geom_angle_atom_site_label_3
_geom_angle_site_symmetry_1
_geom_angle_site_symmetry_3
_geom_angle
_geom_angle_publ_flag
O1A Cu1 N2A . . 161.81(10) ?
O1A Cu1 N1A . . 99.04(11) ?
N2A Cu1 N1A . . 79.99(11) ?
O1A Cu1 N3A . . 97.85(11) ?
N2A Cu1 N3A . . 79.90(11) ?
N1A Cu1 N3A . . 158.67(11) ?
O1A Cu1 O7A . . 94.88(9) ?
N2A Cu1 O7A . . 103.29(9) ?
N1A Cu1 O7A . . 91.27(10) ?
N3A Cu1 O7A . . 100.19(10) ?
O1B Cu2 N2B . . 163.48(10) ?
O1B Cu2 N1B . . 100.79(11) ?
N2B Cu2 N1B . . 79.92(11) ?
O1B Cu2 N3B . . 97.87(10) ?
N2B Cu2 N3B . . 79.74(11) ?
N1B Cu2 N3B . . 159.45(11) ?
O1B Cu2 O7B . . 91.24(9) ?
N2B Cu2 O7B . . 105.28(9) ?
N1B Cu2 O7B . . 90.23(10) ?
N3B Cu2 O7B . . 97.93(9) ?
O3A P1A O1A . . 116.71(14) ?
O3A P1A O2A . . 112.62(14) ?
O1A P1A O2A . . 106.75(14) ?
O3A P1A O4A . . 106.32(13) ?
O1A P1A O4A . . 108.20(12) ?
O2A P1A O4A . . 105.63(13) ?
O7A P2A O6A . . 117.92(14) ?
O7A P2A O5A . . 109.05(14) ?
O6A P2A O5A . . 111.09(14) ?
O7A P2A O4A . . 108.80(13) ?
O6A P2A O4A . . 104.91(13) ?
O5A P2A O4A . . 104.08(13) ?
P1A O1A Cu1 . . 130.28(14) ?
P1A O2A H2A . . 114.1(12) ?
P1A O4A P2A . . 128.55(14) ?
P2A O5A H5A . . 112.1(11) ?
P2A O7A Cu1 . . 125.43(13) ?
O1B P1B O2B . . 111.15(15) ?
O1B P1B O3B . . 113.70(14) ?
O2B P1B O3B . . 111.29(15) ?
O1B P1B O4B . . 108.16(13) ?
O2B P1B O4B . . 108.84(16) ?
O3B P1B O4B . . 103.26(13) ?
O7B P2B O6B . . 117.84(13) ?
O7B P2B O5B . . 108.66(13) ?
O6B P2B O5B . . 110.77(13) ?
O7B P2B O4B . . 109.78(13) ?
O6B P2B O4B . . 103.81(13) ?
O5B P2B O4B . . 105.18(14) ?
P1B O1B Cu2 . . 135.88(14) ?
P1B O2B H2B . . 116.7(12) ?
P1B O4B P2B . . 134.50(16) ?
P2B O5B H5B . . 112.7(11) ?
P2B O7B Cu2 . . 128.32(13) ?
C1A N1A C5A . . 119.0(3) ?
C1A N1A Cu1 . . 126.6(2) ?
C5A N1A Cu1 . . 113.9(2) ?
C10A N2A C6A . . 122.3(3) ?
C10A N2A Cu1 . . 119.1(2) ?
C6A N2A Cu1 . . 118.7(2) ?
C15A N3A C11A . . 118.3(3) ?
C15A N3A Cu1 . . 127.6(2) ?
C11A N3A Cu1 . . 114.0(2) ?
N1A C1A C2A . . 122.5(3) ?
N1A C1A H1A . . 118.7 ?
C2A C1A H1A . . 118.7 ?
C1A C2A C3A . . 118.8(4) ?
C1A C2A H2C . . 120.6 ?
C3A C2A H2C . . 120.6 ?
C4A C3A C2A . . 118.8(4) ?
C4A C3A H3C . . 120.6 ?
C2A C3A H3C . . 120.6 ?
C5A C4A C3A . . 119.2(4) ?
C5A C4A H4A . . 120.4 ?
C3A C4A H4A . . 120.4 ?
N1A C5A C4A . . 121.6(3) ?
N1A C5A C6A . . 114.1(3) ?
C4A C5A C6A . . 124.3(3) ?
N2A C6A C7A . . 120.3(3) ?
N2A C6A C5A . . 112.9(3) ?
C7A C6A C5A . . 126.8(3) ?
C8A C7A C6A . . 118.4(3) ?
C8A C7A H7A . . 120.8 ?
C6A C7A H7A . . 120.8 ?
C7A C8A C9A . . 120.7(3) ?
C7A C8A H8A . . 119.7 ?
C9A C8A H8A . . 119.7 ?
C10A C9A C8A . . 118.2(3) ?
C10A C9A H9A . . 120.9 ?
C8A C9A H9A . . 120.9 ?
N2A C10A C9A . . 120.2(3) ?
N2A C10A C11A . . 113.2(3) ?
C9A C10A C11A . . 126.7(3) ?
N3A C11A C12A . . 121.6(3) ?
N3A C11A C10A . . 113.7(3) ?
C12A C11A C10A . . 124.8(3) ?
C13A C12A C11A . . 119.3(3) ?
C13A C12A H12A . . 120.3 ?
C11A C12A H12A . . 120.3 ?
C12A C13A C14A . . 119.1(3) ?
C12A C13A H13A . . 120.4 ?
C14A C13A H13A . . 120.4 ?
C15A C14A C13A . . 118.8(3) ?
C15A C14A H14A . . 120.6 ?
C13A C14A H14A . . 120.6 ?
N3A C15A C14A . . 122.8(3) ?
N3A C15A H15A . . 118.6 ?
C14A C15A H15A . . 118.6 ?
C1B N1B C5B . . 118.6(3) ?
C1B N1B Cu2 . . 126.9(2) ?
C5B N1B Cu2 . . 114.5(2) ?
C6B N2B C10B . . 121.7(3) ?
C6B N2B Cu2 . . 118.7(2) ?
C10B N2B Cu2 . . 119.4(2) ?
C15B N3B C11B . . 118.4(3) ?
C15B N3B Cu2 . . 127.2(2) ?
C11B N3B Cu2 . . 114.4(2) ?
N1B C1B C2B . . 121.9(3) ?
N1B C1B H1B . . 119.0 ?
C2B C1B H1B . . 119.0 ?
C3B C2B C1B . . 119.4(4) ?
C3B C2B H2D . . 120.3 ?
C1B C2B H2D . . 120.3 ?
C2B C3B C4B . . 119.8(3) ?
C2B C3B H3B . . 120.1 ?
C4B C3B H3B . . 120.1 ?
C5B C4B C3B . . 117.9(3) ?
C5B C4B H4B . . 121.1 ?
C3B C4B H4B . . 121.1 ?
N1B C5B C4B . . 122.4(3) ?
N1B C5B C6B . . 113.7(3) ?
C4B C5B C6B . . 124.0(3) ?
N2B C6B C7B . . 119.8(3) ?
N2B C6B C5B . . 113.2(3) ?
C7B C6B C5B . . 126.9(3) ?
C8B C7B C6B . . 118.4(3) ?
C8B C7B H7B . . 120.8 ?
C6B C7B H7B . . 120.8 ?
C7B C8B C9B . . 121.0(3) ?
C7B C8B H8B . . 119.5 ?
C9B C8B H8B . . 119.5 ?
C10B C9B C8B . . 117.9(3) ?
C10B C9B H9B . . 121.0 ?
C8B C9B H9B . . 121.0 ?
N2B C10B C9B . . 121.0(3) ?
N2B C10B C11B . . 112.3(3) ?
C9B C10B C11B . . 126.7(3) ?
N3B C11B C12B . . 122.1(3) ?
N3B C11B C10B . . 114.1(3) ?
C12B C11B C10B . . 123.7(3) ?
C11B C12B C13B . . 118.3(3) ?
C11B C12B H12B . . 120.9 ?
C13B C12B H12B . . 120.9 ?
C14B C13B C12B . . 119.3(3) ?
C14B C13B H13B . . 120.4 ?
C12B C13B H13B . . 120.4 ?
C13B C14B C15B . . 119.2(3) ?
C13B C14B H14B . . 120.4 ?
C15B C14B H14B . . 120.4 ?
N3B C15B C14B . . 122.7(4) ?
N3B C15B H15B . . 118.7 ?
C14B C15B H15B . . 118.7 ?
H1WA O1W H1WB . . 109(3) ?
H2WA O2W H2WB . . 107(2) ?
H3WB O3W H3WA . . 107(2) ?

loop_
_geom_bond_atom_site_label_1
_geom_bond_atom_site_label_2
_geom_bond_site_symmetry_2
_geom_bond_distance
_geom_bond_publ_flag
Cu1 O1A . 1.918(2) y
Cu1 N2A . 1.932(3) y
Cu1 N1A . 2.039(3) y
Cu1 N3A . 2.046(3) y
Cu1 O7A . 2.206(2) y
Cu2 O1B . 1.927(2) y
Cu2 N2B . 1.940(3) y
Cu2 N1B . 2.032(3) y
Cu2 N3B . 2.043(3) y
Cu2 O7B . 2.298(2) y
P1A O3A . 1.483(2) ?
P1A O1A . 1.510(2) ?
P1A O2A . 1.564(2) ?
P1A O4A . 1.616(2) ?
P2A O7A . 1.488(2) ?
P2A O6A . 1.498(2) ?
P2A O5A . 1.568(2) ?
P2A O4A . 1.628(2) ?
O2A H2A . 0.84(3) ?
O5A H5A . 0.85(3) ?
P1B O1B . 1.503(2) ?
P1B O2B . 1.515(3) ?
P1B O3B . 1.523(2) ?
P1B O4B . 1.607(2) ?
P2B O7B . 1.488(2) ?
P2B O6B . 1.509(2) ?
P2B O5B . 1.564(2) ?
P2B O4B . 1.609(2) ?
O2B H2B . 0.86(3) ?
O5B H5B . 0.85(3) ?
N1A C1A . 1.333(4) ?
N1A C5A . 1.351(4) ?
N2A C10A . 1.341(4) ?
N2A C6A . 1.343(4) ?
N3A C15A . 1.345(4) ?
N3A C11A . 1.363(4) ?
C1A C2A . 1.379(5) ?
C1A H1A . 0.9300 ?
C2A C3A . 1.387(6) ?
C2A H2C . 0.9300 ?
C3A C4A . 1.386(6) ?
C3A H3C . 0.9300 ?
C4A C5A . 1.381(5) ?
C4A H4A . 0.9300 ?
C5A C6A . 1.479(5) ?
C6A C7A . 1.392(4) ?
C7A C8A . 1.379(5) ?
C7A H7A . 0.9300 ?
C8A C9A . 1.402(5) ?
C8A H8A . 0.9300 ?
C9A C10A . 1.388(5) ?
C9A H9A . 0.9300 ?
C10A C11A . 1.481(4) ?
C11A C12A . 1.389(5) ?
C12A C13A . 1.381(5) ?
C12A H12A . 0.9300 ?
C13A C14A . 1.394(5) ?
C13A H13A . 0.9300 ?
C14A C15A . 1.379(5) ?
C14A H14A . 0.9300 ?
C15A H15A . 0.9300 ?
N1B C1B . 1.332(4) ?
N1B C5B . 1.356(4) ?
N2B C6B . 1.339(4) ?
N2B C10B . 1.343(4) ?
N3B C15B . 1.334(4) ?
N3B C11B . 1.354(4) ?
C1B C2B . 1.388(5) ?
C1B H1B . 0.9300 ?
C2B C3B . 1.359(6) ?
C2B H2D . 0.9300 ?
C3B C4B . 1.391(6) ?
C3B H3B . 0.9300 ?
C4B C5B . 1.382(5) ?
C4B H4B . 0.9300 ?
C5B C6B . 1.480(5) ?
C6B C7B . 1.398(5) ?
C7B C8B . 1.378(5) ?
C7B H7B . 0.9300 ?
C8B C9B . 1.387(5) ?
C8B H8B . 0.9300 ?
C9B C10B . 1.379(4) ?
C9B H9B . 0.9300 ?
C10B C11B . 1.492(5) ?
C11B C12B . 1.389(5) ?
C12B C13B . 1.393(5) ?
C12B H12B . 0.9300 ?
C13B C14B . 1.374(6) ?
C13B H13B . 0.9300 ?
C14B C15B . 1.378(5) ?
C14B H14B . 0.9300 ?
C15B H15B . 0.9300 ?
O1W H1WA . 0.84(3) ?
O1W H1WB . 0.84(3) ?
O2W H2WA . 0.85(3) ?
O2W H2WB . 0.85(3) ?
O3W H3WB . 0.85(3) ?
O3W H3WA . 0.85(3) ?

loop_
_geom_contact_atom_site_label_1
_geom_contact_atom_site_label_2
_geom_contact_distance
_geom_contact_site_symmetry_1
_geom_contact_site_symmetry_2
_geom_contact_publ_flag
Cu1 Cu1 3.7720(8) . 2_767 y
Cu2 Cu2 3.6977(8) . 2_656 y
Cu2 O1B 2.910(2) . 2_656 y

loop_
_geom_hbond_atom_site_label_D
_geom_hbond_atom_site_label_H
_geom_hbond_atom_site_label_A
_geom_hbond_site_symmetry_A
_geom_hbond_distance_DH
_geom_hbond_distance_HA
_geom_hbond_distance_DA
_geom_hbond_angle_DHA
O5A H5A O6B . 0.85(2) 1.83(2) 2.672(3) 174(4)
O5B H5B O6A . 0.85(2) 1.75(2) 2.601(3) 175(2)
O2A H2A O2W . 0.84(3) 1.76(3) 2.591(4) 171(3)
O2B H2B O4W . 0.85(2) 1.86(2) 2.716(4) 175(3)
O1W H1WA O3A 1_455 0.84(3) 1.88(3) 2.709(5) 167(4)
O1W H1WB O3B . 0.84(3) 1.87(3) 2.656(5) 156(5)
O2W H2WA O3A 2_757 0.85(3) 1.88(3) 2.716(4) 172(3)
O2W H2WB O6B . 0.85(3) 2.10(3) 2.883(4) 153(4)
O3W H3WA O1W . 0.85(4) 2.02(4) 2.687(5) 136(3)
O3W H3WB O6B . 0.85(3) 2.04(3) 2.885(4) 177(5)
C1B H1B O2B . 0.93 2.45 3.360(5) 165
C4B H4B O4A 2_756 0.93 2.53 3.409(5) 158
C9B H9B O7A 1_545 0.93 2.40 3.280(5) 157
C15B H15B O1W . 0.93 2.57 3.430(7) 154
C7A H7A O3W 2_667 0.93 2.54 3.469(5) 173
C8A H8A O6B 1_565 0.93 2.48 3.407(5) 177
C9A H9A O5W . 0.93 2.40 3.319(7) 169
C12A H12A O5W . 0.93 2.57 3.478(8) 164
C14A H14A O3B 1_655 0.93 2.51 3.355(5) 151
